data_7114526
loop_
_publ_author_name
'Kitahara, Yoshinori'
'Tanaka, Kazuhiko'

_publ_section_title
;
 Synthesis, crystal structure and properties of thiaheterohelicenes
 containing phenolic hydroxy functions
;
_journal_issue 9
_journal_name_full 'Chemical Communications'
_journal_page_first 932
_journal_paper_doi 10.1039/b110514k
_journal_year 2002
_chemical_formula_moiety 'C28 H18 O2 S2 '
_chemical_formula_sum 'C28 H18 O2 S2'
_chemical_formula_weight 450.57
_space_group_IT_number 19
_symmetry_cell_setting orthorhombic
_symmetry_Int_Tables_number 19
_symmetry_space_group_name_Hall 'P 2ac 2ab'
_symmetry_space_group_name_H-M 'P 21 21 21'
_audit_creation_date 'Wed Oct 25 10:24:29 2000'
_audit_creation_method 'from TEXRAY.INF file'
_cell_angle_alpha 90
_cell_angle_beta 90
_cell_angle_gamma 90
_cell_formula_units_Z 4
_cell_length_a 11.719(6)
_cell_length_b 17.730(4)
_cell_length_c 9.974(4)
_cell_measurement_reflns_used 25
_cell_measurement_temperature 298.2
_cell_measurement_theta_max 15.0
_cell_measurement_theta_min 14.2
_cell_volume 2072.4(14)
_computing_cell_refinement 'MSC/AFC Diffractometer Control'
_computing_data_collection 'MSC/AFC Diffractometer Control'
_computing_data_reduction teXsan
_computing_publication_material teXsan
_computing_structure_refinement teXsan
_diffrn_ambient_temperature 298.2
_diffrn_measurement_device 'Rigaku AFC5R'
_diffrn_measurement_method \w-2\q
_diffrn_orient_matrix_UB_11 0.06044
_diffrn_orient_matrix_UB_12 0.03912
_diffrn_orient_matrix_UB_13 0.01315
_diffrn_orient_matrix_UB_21 0.05788
_diffrn_orient_matrix_UB_22 -0.04062
_diffrn_orient_matrix_UB_23 0.01461
_diffrn_orient_matrix_UB_31 0.01669
_diffrn_orient_matrix_UB_32 -0.00081
_diffrn_orient_matrix_UB_33 -0.09832
_diffrn_radiation_detector 'scintillation counter'
_diffrn_radiation_monochromator graphite
_diffrn_radiation_source 'Rigaku rotating anode'
_diffrn_radiation_type 'Mo K\a'
_diffrn_radiation_wavelength 0.7107
_diffrn_reflns_av_R_equivalents 0.000
_diffrn_reflns_av_sigmaI/netI 0.071
_diffrn_reflns_limit_h_max 15
_diffrn_reflns_limit_h_min 0
_diffrn_reflns_limit_k_max 23
_diffrn_reflns_limit_k_min 0
_diffrn_reflns_limit_l_max 0
_diffrn_reflns_limit_l_min -12
_diffrn_reflns_number 2720
_diffrn_reflns_reduction_process 'Lp corrections applied'
_diffrn_reflns_theta_max 27.53
_diffrn_reflns_theta_min 2.68
_diffrn_standards_decay_% 1.25
_diffrn_standards_interval_count 200
_diffrn_standards_number 3
_exptl_absorpt_coefficient_mu 0.282
_exptl_absorpt_correction_T_max 1.000
_exptl_absorpt_correction_T_min 0.975
_exptl_absorpt_correction_type '\y scans(North,Phillips & Mathews,1968)'
_exptl_crystal_colour pail
_exptl_crystal_density_diffrn 1.444
_exptl_crystal_density_meas ?
_exptl_crystal_description prismatic
_exptl_crystal_F_000 936.00
_exptl_crystal_size_max 0.500
_exptl_crystal_size_mid 0.350
_exptl_crystal_size_min 0.300
_refine_diff_density_max 0.17
_refine_diff_density_min -0.24
_refine_ls_extinction_coef 0.004(3)
_refine_ls_extinction_method 'Zachariasen(1967) type 2 Gaussian isotropic'
_refine_ls_goodness_of_fit_obs 1.229
_refine_ls_hydrogen_treatment noref
_refine_ls_matrix_type full
_refine_ls_number_constraints 0
_refine_ls_number_parameters 290
_refine_ls_number_reflns 1759
_refine_ls_number_restraints 0
_refine_ls_R_factor_obs 0.0528
_refine_ls_shift/esd_max 0.0000
_refine_ls_shift/esd_mean 0.0000
_refine_ls_structure_factor_coef F
_refine_ls_weighting_details 'w = 1/[\s^2^(Fo) + 0.00265|Fo|^2^]'
_refine_ls_weighting_scheme calc
_refine_ls_wR_factor_obs 0.0770
_reflns_number_observed 1759
_reflns_number_total 2720
_reflns_observed_criterion >2.0sigma(I)
_cod_data_source_file b110514k.txt
_cod_data_source_block crystal_(P)-4_or_(M)-4;_dimethoxyhelicene
_cod_depositor_comments
;
The following automatic conversions were performed:

'_exptl_crystal_density_meas' value 'not measured' was changed to '?'
- the value is perceived as not measured.

Automatic conversion script
Id: cif_fix_values 3008 2015-01-20 13:52:24Z robertas 

The following automatic conversions were performed:

'_refine_ls_weighting_scheme' value 'w = 1/[\s^2^(Fo) +
0.00265|Fo|^2^]' was changed to 'calc'. New tag
'_refine_ls_weighting_details' was created. The value of the new tag
was set to 'w = 1/[\s^2^(Fo) + 0.00265|Fo|^2^]'.

Automatic conversion script
Id: cif_fix_values 3143 2015-03-26 13:38:13Z robertas 
;
_cod_original_cell_volume 2072(1)
_cod_original_sg_symbol_H-M 'P 21 21 21   '
_cod_original_formula_sum 'C28 H18 O2 S2 '
_cod_database_code 7114526

loop_
_symmetry_equiv_pos_as_xyz
x,y,z
1/2-x,-y,1/2+z
1/2+x,1/2-y,-z
-x,1/2+y,1/2-z

loop_
_atom_site_aniso_label
_atom_site_aniso_U_11
_atom_site_aniso_U_22
_atom_site_aniso_U_33
_atom_site_aniso_U_12
_atom_site_aniso_U_13
_atom_site_aniso_U_23
S(9) 0.0614(9) 0.0416(7) 0.074(1) 0.0081(7) 0.0150(9) 0.0151(8)
S(14) 0.076(1) 0.103(1) 0.0534(9) 0.028(1) -0.0197(9) -0.0362(10)
O(29) 0.063(3) 0.043(2) 0.064(3) 0.005(2) -0.013(2) 0.014(2)
O(31) 0.086(4) 0.087(4) 0.046(3) 0.008(3) 0.019(3) 0.018(3)
C(1) 0.033(2) 0.046(3) 0.034(3) -0.005(2) -0.007(2) 0.004(2)
C(2) 0.032(2) 0.052(3) 0.042(3) -0.004(2) 0.001(2) 0.009(3)
C(3) 0.050(3) 0.070(4) 0.038(3) -0.001(3) -0.006(3) 0.015(3)
C(4) 0.049(3) 0.095(5) 0.028(3) -0.011(4) -0.010(3) 0.002(3)
C(5) 0.035(3) 0.054(3) 0.050(3) -0.007(2) -0.002(3) -0.001(3)
C(6) 0.057(4) 0.071(4) 0.053(4) -0.006(3) -0.009(3) -0.024(3)
C(7) 0.056(4) 0.040(3) 0.079(4) -0.003(3) 0.003(4) -0.024(3)
C(8) 0.041(3) 0.040(3) 0.054(3) 0.004(2) 0.015(3) 0.003(3)
C(10) 0.046(3) 0.056(3) 0.052(3) 0.020(3) 0.010(3) 0.009(3)
C(11) 0.068(4) 0.080(5) 0.053(4) 0.032(4) 0.009(4) 0.038(4)
C(12) 0.062(4) 0.106(6) 0.035(3) 0.029(4) -0.001(3) 0.011(4)
C(13) 0.054(4) 0.093(5) 0.036(3) 0.024(4) 0.002(3) -0.004(3)
C(15) 0.050(4) 0.074(4) 0.071(4) 0.015(3) -0.019(3) -0.022(4)
C(16) 0.063(4) 0.063(4) 0.112(7) 0.012(4) -0.032(5) -0.048(5)
C(17) 0.055(4) 0.045(4) 0.151(9) 0.000(3) -0.033(6) 0.001(5)
C(18) 0.038(3) 0.049(3) 0.090(5) -0.002(3) -0.018(3) 0.005(4)
C(19) 0.052(4) 0.072(5) 0.125(8) -0.015(4) -0.018(5) 0.043(6)
C(20) 0.058(4) 0.077(5) 0.102(6) -0.012(4) 0.010(5) 0.038(5)
C(21) 0.036(3) 0.080(5) 0.071(5) -0.002(3) -0.003(3) 0.035(4)
C(22) 0.032(2) 0.053(3) 0.045(3) -0.005(2) -0.006(2) 0.010(3)
C(23) 0.034(3) 0.044(3) 0.067(4) -0.007(2) -0.015(3) 0.006(3)
C(24) 0.036(3) 0.049(3) 0.050(3) 0.008(2) -0.015(2) -0.006(3)
C(25) 0.040(3) 0.063(4) 0.029(2) 0.015(3) -0.006(2) -0.003(2)
C(26) 0.041(3) 0.046(3) 0.036(3) 0.013(2) 0.005(2) 0.005(2)
C(27) 0.039(3) 0.034(2) 0.038(3) 0.001(2) 0.004(2) -0.002(2)
C(28) 0.033(2) 0.041(3) 0.035(3) 0.000(2) 0.001(2) 0.002(2)
C(30) 0.087(5) 0.043(3) 0.075(5) 0.015(3) -0.010(4) 0.006(3)
C(32) 0.069(4) 0.109(6) 0.044(4) 0.017(4) 0.010(3) 0.014(4)

loop_
_atom_site_label
_atom_site_fract_x
_atom_site_fract_y
_atom_site_fract_z
_atom_site_U_iso_or_equiv
_atom_site_thermal_displace_type
_atom_site_calc_flag
_atom_site_occupancy
S(9) 0.6821(1) 0.03775(9) 1.0833(2) 0.0591(5) Uani d 1.00
S(14) 0.7643(2) 0.3396(1) 1.3835(2) 0.0772(6) Uani d 1.00
O(29) 0.5092(4) 0.4204(2) 0.8484(5) 0.057(1) Uani d 1.00
O(31) 0.9248(5) 0.2594(3) 0.6731(5) 0.073(2) Uani d 1.00
C(1) 0.5843(4) 0.3002(3) 0.9171(5) 0.037(1) Uani d 1.00
C(2) 0.5397(4) 0.3472(3) 0.8251(6) 0.042(1) Uani d 1.00
C(3) 0.5206(5) 0.3228(4) 0.6900(6) 0.053(2) Uani d 1.00
C(4) 0.5397(5) 0.2509(4) 0.6567(6) 0.057(2) Uani d 1.00
C(5) 0.5835(5) 0.1979(3) 0.7515(6) 0.046(1) Uani d 1.00
C(6) 0.5933(6) 0.1201(4) 0.7216(7) 0.060(2) Uani d 1.00
C(7) 0.6216(6) 0.0688(3) 0.8160(8) 0.058(2) Uani d 1.00
C(8) 0.6531(5) 0.0937(3) 0.9450(6) 0.045(1) Uani d 1.00
C(10) 0.7043(5) 0.1170(4) 1.1843(6) 0.051(2) Uani d 1.00
C(11) 0.7157(6) 0.1164(4) 1.3240(7) 0.067(2) Uani d 1.00
C(12) 0.7287(6) 0.1834(5) 1.3892(6) 0.068(2) Uani d 1.00
C(13) 0.7395(6) 0.2492(4) 1.3152(6) 0.061(2) Uani d 1.00
C(15) 0.7883(6) 0.3774(4) 1.2241(7) 0.065(2) Uani d 1.00
C(16) 0.8175(7) 0.4524(4) 1.198(1) 0.079(3) Uani d 1.00
C(17) 0.8448(6) 0.4722(4) 1.070(1) 0.084(3) Uani d 1.00
C(18) 0.8555(5) 0.4179(4) 0.9661(8) 0.059(2) Uani d 1.00
C(19) 0.8938(7) 0.4368(5) 0.833(1) 0.083(3) Uani d 1.00
C(20) 0.9140(7) 0.3840(5) 0.7426(10) 0.079(3) Uani d 1.00
C(21) 0.8939(5) 0.3075(4) 0.7736(7) 0.063(2) Uani d 1.00
C(22) 0.8558(4) 0.2867(3) 0.8960(6) 0.044(1) Uani d 1.00
C(23) 0.8290(5) 0.3412(3) 0.9945(7) 0.048(2) Uani d 1.00
C(24) 0.7840(4) 0.3222(3) 1.1249(6) 0.045(1) Uani d 1.00
C(25) 0.7416(5) 0.2509(3) 1.1751(5) 0.044(1) Uani d 1.00
C(26) 0.7058(4) 0.1838(3) 1.1097(5) 0.041(1) Uani d 1.00
C(27) 0.6595(4) 0.1715(3) 0.9737(5) 0.037(1) Uani d 1.00
C(28) 0.6118(4) 0.2227(3) 0.8815(5) 0.037(1) Uani d 1.00
C(30) 0.5145(7) 0.4455(4) 0.9822(8) 0.068(2) Uani d 1.00
C(32) 0.9223(7) 0.1819(5) 0.7003(7) 0.074(2) Uani d 1.00
H(1) 0.5989 0.3174 1.0061 0.0424 Uiso calc 1.00
H(2) 0.4929 0.3566 0.6240 0.0618 Uiso calc 1.00
H(3) 0.5236 0.2341 0.5683 0.0643 Uiso calc 1.00
H(4) 0.5745 0.1029 0.6337 0.0694 Uiso calc 1.00
H(5) 0.6215 0.0160 0.7969 0.0674 Uiso calc 1.00
H(6) 0.7153 0.0711 1.3741 0.0762 Uiso calc 1.00
H(7) 0.7279 0.1846 1.4853 0.0771 Uiso calc 1.00
H(8) 0.8197 0.4909 1.2619 0.0949 Uiso calc 1.00
H(9) 0.8585 0.5234 1.0443 0.0955 Uiso calc 1.00
H(10) 0.9050 0.4880 0.8126 0.0947 Uiso calc 1.00
H(11) 0.9401 0.3976 0.6565 0.0890 Uiso calc 1.00
H(12) 0.8451 0.2345 0.9157 0.0490 Uiso calc 1.00
H(13) 0.4946 0.4976 0.9902 0.0779 Uiso calc 1.00
H(14) 0.5921 0.4402 1.0158 0.0779 Uiso calc 1.00
H(15) 0.4662 0.4168 1.0399 0.0779 Uiso calc 1.00
H(16) 0.8450 0.1673 0.7174 0.0858 Uiso calc 1.00
H(17) 0.9503 0.1550 0.6258 0.0858 Uiso calc 1.00
H(18) 0.9671 0.1724 0.7770 0.0858 Uiso calc 1.00

loop_
_atom_type_symbol
_atom_type_oxidation_number
_atom_type_number_in_cell
_atom_type_scat_dispersion_real
_atom_type_scat_dispersion_imag
_atom_type_scat_source
C 0 112 0.003 0.002
;International Tables for Crystallography
(1992, Vol. C, Tables 4.2.6.8 and 6.1.1.1)
;
H 0 72 0.000 0.000
;International Tables for Crystallography
(1992, Vol. C, Table 6.1.1.2)
;
O 0 8 0.011 0.006
;International Tables for Crystallography
(1992, Vol. C, Tables 4.2.6.8 and 6.1.1.1)
;
S 0 8 0.125 0.123
;International Tables for Crystallography
(1992, Vol. C, Tables 4.2.6.8 and 6.1.1.1)
;

loop_
_geom_angle_atom_site_label_1
_geom_angle_atom_site_label_2
_geom_angle_atom_site_label_3
_geom_angle
_geom_angle_site_symmetry_1
_geom_angle_site_symmetry_2
_geom_angle_site_symmetry_3
_geom_angle_publ_flag
C(8) S(9) C(10) 91.6(3) 1_555 1_555 1_555 yes
C(13) S(14) C(15) 91.4(3) 1_555 1_555 1_555 yes
C(2) O(29) C(30) 116.7(4) 1_555 1_555 1_555 yes
C(21) O(31) C(32) 117.7(5) 1_555 1_555 1_555 yes
C(2) C(1) C(28) 120.2(5) 1_555 1_555 1_555 yes
C(2) C(1) H(1) 120.5(5) 1_555 1_555 1_555 no
C(28) C(1) H(1) 119.3(5) 1_555 1_555 1_555 no
O(29) C(2) C(1) 125.0(5) 1_555 1_555 1_555 yes
O(29) C(2) C(3) 114.0(5) 1_555 1_555 1_555 yes
C(1) C(2) C(3) 121.1(6) 1_555 1_555 1_555 yes
C(2) C(3) C(4) 119.7(6) 1_555 1_555 1_555 yes
C(2) C(3) H(2) 121.0(7) 1_555 1_555 1_555 no
C(4) C(3) H(2) 119.2(7) 1_555 1_555 1_555 no
C(3) C(4) C(5) 121.6(5) 1_555 1_555 1_555 yes
C(3) C(4) H(3) 119.7(7) 1_555 1_555 1_555 no
C(5) C(4) H(3) 118.7(7) 1_555 1_555 1_555 no
C(4) C(5) C(6) 122.0(6) 1_555 1_555 1_555 yes
C(4) C(5) C(28) 119.2(5) 1_555 1_555 1_555 yes
C(6) C(5) C(28) 118.7(6) 1_555 1_555 1_555 yes
C(5) C(6) C(7) 121.9(6) 1_555 1_555 1_555 yes
C(5) C(6) H(4) 119.2(7) 1_555 1_555 1_555 no
C(7) C(6) H(4) 118.8(7) 1_555 1_555 1_555 no
C(6) C(7) C(8) 119.4(5) 1_555 1_555 1_555 yes
C(6) C(7) H(5) 121.4(7) 1_555 1_555 1_555 no
C(8) C(7) H(5) 119.3(7) 1_555 1_555 1_555 no
S(9) C(8) C(7) 126.8(4) 1_555 1_555 1_555 yes
S(9) C(8) C(27) 112.8(5) 1_555 1_555 1_555 yes
C(7) C(8) C(27) 120.3(5) 1_555 1_555 1_555 yes
S(9) C(10) C(11) 125.6(6) 1_555 1_555 1_555 yes
S(9) C(10) C(26) 112.1(5) 1_555 1_555 1_555 yes
C(11) C(10) C(26) 122.3(7) 1_555 1_555 1_555 yes
C(10) C(11) C(12) 118.6(6) 1_555 1_555 1_555 yes
C(10) C(11) H(6) 122.2(9) 1_555 1_555 1_555 no
C(12) C(11) H(6) 119.2(7) 1_555 1_555 1_555 no
C(11) C(12) C(13) 119.3(6) 1_555 1_555 1_555 yes
C(11) C(12) H(7) 119.7(8) 1_555 1_555 1_555 no
C(13) C(12) H(7) 121.0(8) 1_555 1_555 1_555 no
S(14) C(13) C(12) 125.0(5) 1_555 1_555 1_555 yes
S(14) C(13) C(25) 111.2(5) 1_555 1_555 1_555 yes
C(12) C(13) C(25) 123.6(6) 1_555 1_555 1_555 yes
S(14) C(15) C(16) 125.1(6) 1_555 1_555 1_555 yes
S(14) C(15) C(24) 111.7(6) 1_555 1_555 1_555 yes
C(16) C(15) C(24) 122.9(7) 1_555 1_555 1_555 yes
C(15) C(16) C(17) 118.7(7) 1_555 1_555 1_555 yes
C(15) C(16) H(8) 124(1) 1_555 1_555 1_555 no
C(17) C(16) H(8) 116.4(10) 1_555 1_555 1_555 no
C(16) C(17) C(18) 122.0(7) 1_555 1_555 1_555 yes
C(16) C(17) H(9) 122(1) 1_555 1_555 1_555 no
C(18) C(17) H(9) 115(1) 1_555 1_555 1_555 no
C(17) C(18) C(19) 122.9(7) 1_555 1_555 1_555 yes
C(17) C(18) C(23) 118.8(8) 1_555 1_555 1_555 yes
C(19) C(18) C(23) 118.3(7) 1_555 1_555 1_555 yes
C(18) C(19) C(20) 121.3(7) 1_555 1_555 1_555 yes
C(18) C(19) H(10) 117(1) 1_555 1_555 1_555 no
C(20) C(19) H(10) 120(1) 1_555 1_555 1_555 no
C(19) C(20) C(21) 120.1(8) 1_555 1_555 1_555 yes
C(19) C(20) H(11) 119.8(8) 1_555 1_555 1_555 no
C(21) C(20) H(11) 120.0(10) 1_555 1_555 1_555 no
O(31) C(21) C(20) 113.3(7) 1_555 1_555 1_555 yes
O(31) C(21) C(22) 125.5(6) 1_555 1_555 1_555 yes
C(20) C(21) C(22) 121.0(8) 1_555 1_555 1_555 yes
C(21) C(22) C(23) 121.0(6) 1_555 1_555 1_555 yes
C(21) C(22) H(12) 119.5(7) 1_555 1_555 1_555 no
C(23) C(22) H(12) 119.4(6) 1_555 1_555 1_555 no
C(18) C(23) C(22) 117.7(6) 1_555 1_555 1_555 yes
C(18) C(23) C(24) 118.8(6) 1_555 1_555 1_555 yes
C(22) C(23) C(24) 123.3(5) 1_555 1_555 1_555 yes
C(15) C(24) C(23) 117.6(6) 1_555 1_555 1_555 yes
C(15) C(24) C(25) 112.3(6) 1_555 1_555 1_555 yes
C(23) C(24) C(25) 129.9(5) 1_555 1_555 1_555 yes
C(13) C(25) C(24) 111.8(6) 1_555 1_555 1_555 yes
C(13) C(25) C(26) 115.8(6) 1_555 1_555 1_555 yes
C(24) C(25) C(26) 132.4(5) 1_555 1_555 1_555 yes
C(10) C(26) C(25) 118.0(5) 1_555 1_555 1_555 yes
C(10) C(26) C(27) 111.0(5) 1_555 1_555 1_555 yes
C(25) C(26) C(27) 130.8(5) 1_555 1_555 1_555 yes
C(8) C(27) C(26) 110.5(5) 1_555 1_555 1_555 yes
C(8) C(27) C(28) 118.5(5) 1_555 1_555 1_555 yes
C(26) C(27) C(28) 130.6(5) 1_555 1_555 1_555 yes
C(1) C(28) C(5) 117.9(5) 1_555 1_555 1_555 yes
C(1) C(28) C(27) 122.5(5) 1_555 1_555 1_555 yes
C(5) C(28) C(27) 119.5(5) 1_555 1_555 1_555 yes
O(29) C(30) H(13) 111.9(6) 1_555 1_555 1_555 no
O(29) C(30) H(14) 109.7(7) 1_555 1_555 1_555 no
O(29) C(30) H(15) 112.2(7) 1_555 1_555 1_555 no
H(13) C(30) H(14) 107.0(7) 1_555 1_555 1_555 no
H(13) C(30) H(15) 108.6(8) 1_555 1_555 1_555 no
H(14) C(30) H(15) 107.2(7) 1_555 1_555 1_555 no
O(31) C(32) H(16) 108.6(7) 1_555 1_555 1_555 no
O(31) C(32) H(17) 109.6(7) 1_555 1_555 1_555 no
O(31) C(32) H(18) 108.6(8) 1_555 1_555 1_555 no
H(16) C(32) H(17) 109.6(9) 1_555 1_555 1_555 no
H(16) C(32) H(18) 109.5(7) 1_555 1_555 1_555 no
H(17) C(32) H(18) 110.9(8) 1_555 1_555 1_555 no

loop_
_geom_bond_atom_site_label_1
_geom_bond_atom_site_label_2
_geom_bond_distance
_geom_bond_site_symmetry_1
_geom_bond_site_symmetry_2
_geom_bond_publ_flag
S(9) C(8) 1.732(6) 1_555 1_555 yes
S(9) C(10) 1.748(7) 1_555 1_555 yes
S(14) C(13) 1.766(7) 1_555 1_555 yes
S(14) C(15) 1.748(8) 1_555 1_555 yes
O(29) C(2) 1.367(7) 1_555 1_555 yes
O(29) C(30) 1.407(9) 1_555 1_555 yes
O(31) C(21) 1.365(10) 1_555 1_555 yes
O(31) C(32) 1.40(1) 1_555 1_555 yes
C(1) C(2) 1.345(7) 1_555 1_555 yes
C(1) C(28) 1.455(7) 1_555 1_555 yes
C(2) C(3) 1.432(9) 1_555 1_555 yes
C(3) C(4) 1.337(10) 1_555 1_555 yes
C(4) C(5) 1.428(9) 1_555 1_555 yes
C(5) C(6) 1.415(9) 1_555 1_555 yes
C(5) C(28) 1.409(8) 1_555 1_555 yes
C(6) C(7) 1.35(1) 1_555 1_555 yes
C(7) C(8) 1.410(9) 1_555 1_555 yes
C(8) C(27) 1.412(7) 1_555 1_555 yes
C(10) C(11) 1.399(9) 1_555 1_555 yes
C(10) C(26) 1.400(8) 1_555 1_555 yes
C(11) C(12) 1.36(1) 1_555 1_555 yes
C(12) C(13) 1.386(10) 1_555 1_555 yes
C(13) C(25) 1.398(8) 1_555 1_555 yes
C(15) C(16) 1.40(1) 1_555 1_555 yes
C(15) C(24) 1.393(9) 1_555 1_555 yes
C(16) C(17) 1.36(1) 1_555 1_555 yes
C(17) C(18) 1.42(1) 1_555 1_555 yes
C(18) C(19) 1.44(1) 1_555 1_555 yes
C(18) C(23) 1.424(8) 1_555 1_555 yes
C(19) C(20) 1.32(1) 1_555 1_555 yes
C(20) C(21) 1.41(1) 1_555 1_555 yes
C(21) C(22) 1.352(9) 1_555 1_555 yes
C(22) C(23) 1.413(9) 1_555 1_555 yes
C(23) C(24) 1.442(9) 1_555 1_555 yes
C(24) C(25) 1.447(8) 1_555 1_555 yes
C(25) C(26) 1.421(8) 1_555 1_555 yes
C(26) C(27) 1.477(7) 1_555 1_555 yes
C(27) C(28) 1.408(7) 1_555 1_555 yes

loop_
_geom_contact_atom_site_label_1
_geom_contact_atom_site_label_2
_geom_contact_distance
_geom_contact_site_symmetry_1
_geom_contact_site_symmetry_2
S(9) C(19) 3.510(8) 1_555 3_457
O(29) C(16) 3.386(8) 1_555 2_664
O(29) C(7) 3.458(7) 1_555 4_656
O(31) C(4) 3.559(7) 1_555 3_556
C(3) C(12) 3.512(10) 1_555 3_457
C(3) C(13) 3.533(9) 1_555 3_457
C(4) C(13) 3.530(9) 1_555 3_457
C(6) C(16) 3.57(1) 1_555 3_457
C(7) C(17) 3.513(10) 1_555 3_457
C(7) C(16) 3.59(1) 1_555 3_457
C(10) C(20) 3.48(1) 1_555 3_457
C(11) C(20) 3.60(1) 1_555 3_457
C(16) C(19) 3.44(1) 1_555 2_665
